data_7020966
loop_
_publ_author_name
'Jiang, Chunfang'
'Stephan, Douglas W.'

_publ_section_title
;
 Hydrophosphination of vinyl-boranes with phosphinoamines
;
_journal_issue 10
_journal_name_full 'Dalton Transactions'
_journal_page_first 3318
_journal_paper_doi 10.1039/c2dt32677a
_journal_volume 42
_journal_year 2013
_chemical_formula_sum 'C31 H33 B F10 N P'
_chemical_formula_weight 651.36
_chemical_name_systematic
;
?
;
_space_group_IT_number 14
_symmetry_cell_setting monoclinic
_symmetry_space_group_name_Hall '-P 2ybc'
_symmetry_space_group_name_H-M 'P 1 21/c 1'
_atom_sites_solution_hydrogens geom
_atom_sites_solution_primary direct
_atom_sites_solution_secondary difmap
_audit_creation_method SHELXL-97
_cell_angle_alpha 90.00
_cell_angle_beta 99.678(2)
_cell_angle_gamma 90.00
_cell_formula_units_Z 4
_cell_length_a 8.9145(4)
_cell_length_b 19.2534(11)
_cell_length_c 17.0916(9)
_cell_measurement_reflns_used 9946
_cell_measurement_temperature 150(2)
_cell_measurement_theta_max 27.47
_cell_measurement_theta_min 2.42
_cell_volume 2891.8(3)
_computing_cell_refinement 'Bruker SAINT'
_computing_data_collection 'Bruker APEX2'
_computing_data_reduction 'Bruker SAINT'
_computing_molecular_graphics 'Bruker SHELXTL'
_computing_publication_material 'Bruker SHELXTL'
_computing_structure_refinement 'SHELXL-97 (Sheldrick, 1997)'
_computing_structure_solution 'SHELXS-97 (Sheldrick, 2008)'
_diffrn_ambient_temperature 150(2)
_diffrn_measured_fraction_theta_full 0.994
_diffrn_measured_fraction_theta_max 0.994
_diffrn_measurement_device_type 'Bruker APEX-II CCD'
_diffrn_measurement_method '\f and \w scans'
_diffrn_radiation_monochromator graphite
_diffrn_radiation_source 'fine-focus sealed tube'
_diffrn_radiation_type MoK\a
_diffrn_radiation_wavelength 0.71073
_diffrn_reflns_av_R_equivalents 0.0277
_diffrn_reflns_av_sigmaI/netI 0.0340
_diffrn_reflns_limit_h_max 11
_diffrn_reflns_limit_h_min -7
_diffrn_reflns_limit_k_max 20
_diffrn_reflns_limit_k_min -24
_diffrn_reflns_limit_l_max 18
_diffrn_reflns_limit_l_min -22
_diffrn_reflns_number 25061
_diffrn_reflns_theta_full 27.52
_diffrn_reflns_theta_max 27.52
_diffrn_reflns_theta_min 1.61
_diffrn_standards_number 0
_exptl_absorpt_coefficient_mu 0.184
_exptl_absorpt_correction_T_max 0.9909
_exptl_absorpt_correction_T_min 0.9642
_exptl_absorpt_correction_type none
_exptl_crystal_colour colourless
_exptl_crystal_density_diffrn 1.496
_exptl_crystal_density_method 'not measured'
_exptl_crystal_description block
_exptl_crystal_F_000 1344
_exptl_crystal_size_max 0.20
_exptl_crystal_size_mid 0.05
_exptl_crystal_size_min 0.05
_refine_diff_density_max 0.319
_refine_diff_density_min -0.327
_refine_diff_density_rms 0.049
_refine_ls_extinction_method none
_refine_ls_goodness_of_fit_ref 1.017
_refine_ls_hydrogen_treatment constr
_refine_ls_matrix_type full
_refine_ls_number_parameters 404
_refine_ls_number_reflns 6624
_refine_ls_number_restraints 0
_refine_ls_restrained_S_all 1.017
_refine_ls_R_factor_all 0.0561
_refine_ls_R_factor_gt 0.0380
_refine_ls_shift/su_max 0.003
_refine_ls_shift/su_mean 0.000
_refine_ls_structure_factor_coef Fsqd
_refine_ls_weighting_details 'calc w=1/[\s^2^(Fo^2^)+(0.0459P)^2^+1.0574P] where P=(Fo^2^+2Fc^2^)/3'
_refine_ls_weighting_scheme calc
_refine_ls_wR_factor_gt 0.0883
_refine_ls_wR_factor_ref 0.0974
_reflns_number_gt 5127
_reflns_number_total 6624
_reflns_threshold_expression >2sigma(I)
_cod_data_source_file c2dt32677a.txt
_cod_data_source_block cj049_0m
_cod_depositor_comments
;
The following automatic conversions were performed:

'_symmetry_cell_setting' value 'Monoclinic' changed to 'monoclinic'
according to /home/saulius/struct/CIF-dictionaries/cif_core.dic
dictionary named 'cif_core.dic' version 2.4.2 from 2011-04-26.

Automatic conversion script
Id: cif_fix_values 1891 2012-01-12 08:04:46Z andrius 
;
_cod_original_sg_symbol_H-M P2(1)/c
_cod_database_code 7020966

loop_
_symmetry_equiv_pos_as_xyz
'x, y, z'
'-x, y+1/2, -z+1/2'
'-x, -y, -z'
'x, -y-1/2, z-1/2'

loop_
_atom_site_label
_atom_site_type_symbol
_atom_site_fract_x
_atom_site_fract_y
_atom_site_fract_z
_atom_site_U_iso_or_equiv
_atom_site_adp_type
_atom_site_occupancy
_atom_site_symmetry_multiplicity
_atom_site_calc_flag
_atom_site_refinement_flags
P1 P 0.29316(4) 0.80790(2) 0.20752(2) 0.01587(10) Uani 1 1 d .
F1 F 0.83206(10) 0.67267(5) 0.26773(6) 0.0288(2) Uani 1 1 d .
F2 F 0.79249(12) 0.55106(5) 0.49977(6) 0.0350(3) Uani 1 1 d .
F3 F 0.48749(12) 0.57845(5) 0.47743(6) 0.0330(2) Uani 1 1 d .
F4 F 0.35378(10) 0.64755(5) 0.35179(6) 0.0298(2) Uani 1 1 d .
F5 F 0.96127(11) 0.59899(6) 0.39199(6) 0.0375(3) Uani 1 1 d .
F6 F 0.63519(11) 0.78591(5) 0.08351(5) 0.0265(2) Uani 1 1 d .
F7 F 0.73372(12) 0.72617(6) -0.03662(6) 0.0375(3) Uani 1 1 d .
F8 F 0.73658(14) 0.58508(6) -0.05086(6) 0.0457(3) Uani 1 1 d .
F9 F 0.63979(13) 0.50508(5) 0.06290(6) 0.0402(3) Uani 1 1 d .
F10 F 0.54287(12) 0.56258(5) 0.18535(6) 0.0302(2) Uani 1 1 d .
N1 N 0.34388(13) 0.72564(6) 0.20152(7) 0.0158(3) Uani 1 1 d .
C17 C 0.05453(19) 0.56133(9) 0.09846(11) 0.0283(4) Uani 1 1 d .
H1 H -0.0091 0.5246 0.0753 0.034 Uiso 1 1 calc R
C18 C 0.04280(18) 0.58596(9) 0.17294(10) 0.0262(4) Uani 1 1 d .
H11 H -0.0301 0.5663 0.2011 0.031 Uiso 1 1 calc R
C19 C 0.13660(17) 0.63943(8) 0.20734(10) 0.0212(3) Uani 1 1 d .
H8 H 0.1284 0.6550 0.2592 0.025 Uiso 1 1 calc R
C14 C 0.24184(16) 0.67043(8) 0.16705(9) 0.0168(3) Uani 1 1 d .
C2 C 0.48040(17) 0.84845(8) 0.21052(9) 0.0188(3) Uani 1 1 d .
H32 H 0.4942 0.8535 0.1539 0.023 Uiso 1 1 calc R
C3 C 0.51145(18) 0.92115(8) 0.24816(10) 0.0233(3) Uani 1 1 d .
H7 H 0.4395 0.9548 0.2184 0.028 Uiso 1 1 calc R
H33 H 0.4916 0.9197 0.3034 0.028 Uiso 1 1 calc R
C4 C 0.67443(18) 0.94682(9) 0.24873(10) 0.0259(4) Uani 1 1 d .
H6 H 0.6883 0.9916 0.2776 0.031 Uiso 1 1 calc R
H5 H 0.7463 0.9130 0.2782 0.031 Uiso 1 1 calc R
C5 C 0.7140(2) 0.95669(10) 0.16689(11) 0.0327(4) Uani 1 1 d .
H3 H 0.7154 0.9115 0.1407 0.049 Uiso 1 1 calc R
H2 H 0.8146 0.9784 0.1714 0.049 Uiso 1 1 calc R
H4 H 0.6378 0.9866 0.1354 0.049 Uiso 1 1 calc R
C1 C 0.59244(17) 0.79136(8) 0.24599(9) 0.0184(3) Uani 1 1 d .
H31 H 0.6130 0.7960 0.3045 0.022 Uiso 1 1 calc R
H30 H 0.6899 0.7974 0.2263 0.022 Uiso 1 1 calc R
C26 C 0.58441(17) 0.66369(8) 0.30050(9) 0.0178(3) Uani 1 1 d .
C31 C 0.73937(17) 0.64907(8) 0.31752(9) 0.0208(3) Uani 1 1 d .
C30 C 0.80999(18) 0.61151(9) 0.38168(10) 0.0240(4) Uani 1 1 d .
C29 C 0.72546(19) 0.58712(9) 0.43598(9) 0.0245(4) Uani 1 1 d .
C28 C 0.57226(19) 0.60083(8) 0.42413(9) 0.0228(3) Uani 1 1 d .
C27 C 0.50617(17) 0.63757(8) 0.35754(9) 0.0201(3) Uani 1 1 d .
C16 C 0.16044(19) 0.59097(9) 0.05794(10) 0.0270(4) Uani 1 1 d .
H10 H 0.1707 0.5741 0.0069 0.032 Uiso 1 1 calc R
C15 C 0.25168(18) 0.64514(8) 0.09159(9) 0.0219(3) Uani 1 1 d .
H9 H 0.3225 0.6655 0.0626 0.026 Uiso 1 1 calc R
C6 C 0.21295(18) 0.82957(9) 0.29976(10) 0.0227(3) Uani 1 1 d .
C8 C 0.1570(2) 0.90531(9) 0.29971(11) 0.0313(4) Uani 1 1 d .
H12 H 0.0642 0.9105 0.2603 0.047 Uiso 1 1 calc R
H13 H 0.2359 0.9364 0.2863 0.047 Uiso 1 1 calc R
H14 H 0.1352 0.9171 0.3524 0.047 Uiso 1 1 calc R
C9 C 0.0801(2) 0.78189(10) 0.31214(11) 0.0328(4) Uani 1 1 d .
H16 H 0.1192 0.7354 0.3274 0.049 Uiso 1 1 calc R
H17 H 0.0066 0.7790 0.2627 0.049 Uiso 1 1 calc R
H15 H 0.0299 0.8010 0.3542 0.049 Uiso 1 1 calc R
C7 C 0.3393(2) 0.81827(10) 0.37225(10) 0.0295(4) Uani 1 1 d .
H19 H 0.2961 0.8227 0.4211 0.044 Uiso 1 1 calc R
H18 H 0.4192 0.8532 0.3721 0.044 Uiso 1 1 calc R
H20 H 0.3828 0.7718 0.3696 0.044 Uiso 1 1 calc R
C10 C 0.16572(18) 0.83808(8) 0.11537(10) 0.0230(3) Uani 1 1 d .
C12 C -0.00017(19) 0.81410(10) 0.11229(12) 0.0330(4) Uani 1 1 d .
H22 H -0.0446 0.8384 0.1533 0.049 Uiso 1 1 calc R
H21 H -0.0022 0.7639 0.1216 0.049 Uiso 1 1 calc R
H23 H -0.0592 0.8248 0.0600 0.049 Uiso 1 1 calc R
C13 C 0.1709(2) 0.91778(9) 0.10856(11) 0.0321(4) Uani 1 1 d .
H25 H 0.1034 0.9327 0.0602 0.048 Uiso 1 1 calc R
H24 H 0.2752 0.9326 0.1062 0.048 Uiso 1 1 calc R
H26 H 0.1373 0.9388 0.1549 0.048 Uiso 1 1 calc R
C11 C 0.2248(2) 0.80890(10) 0.04254(10) 0.0305(4) Uani 1 1 d .
H27 H 0.1966 0.7598 0.0357 0.046 Uiso 1 1 calc R
H29 H 0.3358 0.8134 0.0504 0.046 Uiso 1 1 calc R
H28 H 0.1796 0.8349 -0.0049 0.046 Uiso 1 1 calc R
C20 C 0.58600(16) 0.67824(8) 0.14400(9) 0.0177(3) Uani 1 1 d .
C25 C 0.59134(18) 0.60685(8) 0.13261(9) 0.0221(3) Uani 1 1 d .
C24 C 0.6395(2) 0.57485(9) 0.06919(10) 0.0263(4) Uani 1 1 d .
C23 C 0.6879(2) 0.61481(10) 0.01151(9) 0.0291(4) Uani 1 1 d .
C22 C 0.68659(18) 0.68577(9) 0.01892(9) 0.0243(4) Uani 1 1 d .
C21 C 0.63586(17) 0.71525(8) 0.08354(9) 0.0195(3) Uani 1 1 d .
B1 B 0.52433(18) 0.71372(9) 0.22212(10) 0.0166(3) Uani 1 1 d .

loop_
_atom_site_aniso_label
_atom_site_aniso_U_11
_atom_site_aniso_U_22
_atom_site_aniso_U_33
_atom_site_aniso_U_23
_atom_site_aniso_U_13
_atom_site_aniso_U_12
P1 0.01440(18) 0.0146(2) 0.0187(2) -0.00200(15) 0.00298(14) -0.00012(16)
F1 0.0168(5) 0.0388(6) 0.0317(5) 0.0026(4) 0.0072(4) -0.0014(4)
F2 0.0440(6) 0.0348(6) 0.0221(5) 0.0038(4) -0.0059(4) 0.0119(5)
F3 0.0399(6) 0.0362(6) 0.0246(5) 0.0086(4) 0.0103(4) 0.0001(5)
F4 0.0184(5) 0.0406(6) 0.0319(5) 0.0114(4) 0.0081(4) 0.0024(4)
F5 0.0210(5) 0.0507(7) 0.0376(6) -0.0005(5) -0.0043(4) 0.0109(5)
F6 0.0352(5) 0.0183(5) 0.0286(5) 0.0024(4) 0.0130(4) -0.0010(4)
F7 0.0501(7) 0.0427(7) 0.0237(5) 0.0048(5) 0.0175(5) 0.0008(5)
F8 0.0692(8) 0.0459(7) 0.0243(6) -0.0085(5) 0.0146(5) 0.0189(6)
F9 0.0654(8) 0.0197(5) 0.0334(6) -0.0069(4) 0.0022(5) 0.0123(5)
F10 0.0477(6) 0.0161(5) 0.0283(5) 0.0034(4) 0.0105(4) -0.0013(4)
N1 0.0150(6) 0.0144(6) 0.0178(6) -0.0020(5) 0.0022(5) -0.0014(5)
C17 0.0253(9) 0.0203(9) 0.0375(10) -0.0079(7) -0.0002(7) -0.0058(7)
C18 0.0207(8) 0.0222(9) 0.0370(10) -0.0013(7) 0.0084(7) -0.0059(7)
C19 0.0186(8) 0.0205(8) 0.0253(8) -0.0022(7) 0.0064(6) -0.0002(7)
C14 0.0155(7) 0.0131(7) 0.0209(8) -0.0009(6) 0.0001(6) 0.0010(6)
C2 0.0173(7) 0.0165(8) 0.0234(8) -0.0025(6) 0.0059(6) -0.0023(6)
C3 0.0220(8) 0.0185(8) 0.0296(9) -0.0057(7) 0.0047(6) -0.0033(7)
C4 0.0255(9) 0.0211(9) 0.0307(9) -0.0056(7) 0.0038(7) -0.0049(7)
C5 0.0342(10) 0.0283(10) 0.0375(10) 0.0015(8) 0.0111(8) -0.0019(8)
C1 0.0161(7) 0.0191(8) 0.0200(8) -0.0007(6) 0.0027(6) -0.0006(6)
C26 0.0191(8) 0.0143(7) 0.0198(8) -0.0024(6) 0.0027(6) -0.0012(6)
C31 0.0206(8) 0.0202(8) 0.0219(8) -0.0033(6) 0.0045(6) -0.0009(7)
C30 0.0188(8) 0.0241(9) 0.0268(9) -0.0061(7) -0.0026(6) 0.0041(7)
C29 0.0314(9) 0.0203(9) 0.0189(8) -0.0015(6) -0.0042(7) 0.0045(7)
C28 0.0301(9) 0.0205(8) 0.0184(8) -0.0016(6) 0.0053(6) -0.0019(7)
C27 0.0167(7) 0.0197(8) 0.0237(8) -0.0009(6) 0.0029(6) 0.0012(6)
C16 0.0295(9) 0.0259(9) 0.0248(9) -0.0096(7) 0.0026(7) -0.0022(7)
C15 0.0209(8) 0.0219(8) 0.0228(8) -0.0007(6) 0.0036(6) -0.0011(7)
C6 0.0216(8) 0.0220(8) 0.0267(9) -0.0072(7) 0.0108(6) -0.0005(7)
C8 0.0306(9) 0.0262(10) 0.0386(10) -0.0117(8) 0.0103(8) 0.0020(8)
C9 0.0322(10) 0.0329(10) 0.0383(10) -0.0096(8) 0.0203(8) -0.0069(8)
C7 0.0355(10) 0.0339(10) 0.0208(8) -0.0050(7) 0.0092(7) 0.0001(8)
C10 0.0213(8) 0.0194(8) 0.0262(8) 0.0023(7) -0.0021(6) 0.0008(7)
C12 0.0209(8) 0.0316(10) 0.0421(11) 0.0030(8) -0.0069(7) -0.0015(8)
C13 0.0358(10) 0.0204(9) 0.0367(10) 0.0050(8) -0.0036(8) 0.0021(8)
C11 0.0401(10) 0.0290(10) 0.0200(8) 0.0031(7) -0.0018(7) 0.0025(8)
C20 0.0149(7) 0.0179(8) 0.0200(8) -0.0012(6) 0.0023(6) 0.0016(6)
C25 0.0238(8) 0.0209(9) 0.0208(8) 0.0019(6) 0.0011(6) 0.0011(7)
C24 0.0346(9) 0.0181(9) 0.0238(9) -0.0043(7) -0.0020(7) 0.0092(7)
C23 0.0351(10) 0.0340(10) 0.0175(8) -0.0064(7) 0.0024(7) 0.0120(8)
C22 0.0259(8) 0.0301(10) 0.0175(8) 0.0041(7) 0.0052(6) 0.0008(7)
C21 0.0177(8) 0.0184(8) 0.0222(8) -0.0009(6) 0.0031(6) 0.0014(6)
B1 0.0141(8) 0.0169(9) 0.0191(8) 0.0006(7) 0.0038(6) 0.0005(7)

loop_
_atom_type_symbol
_atom_type_description
_atom_type_scat_dispersion_real
_atom_type_scat_dispersion_imag
_atom_type_scat_source
C C 0.0033 0.0016 'International Tables Vol C Tables 4.2.6.8 and 6.1.1.4'
H H 0.0000 0.0000 'International Tables Vol C Tables 4.2.6.8 and 6.1.1.4'
N N 0.0061 0.0033 'International Tables Vol C Tables 4.2.6.8 and 6.1.1.4'
B B 0.0013 0.0007 'International Tables Vol C Tables 4.2.6.8 and 6.1.1.4'
F F 0.0171 0.0103 'International Tables Vol C Tables 4.2.6.8 and 6.1.1.4'
P P 0.1023 0.0942 'International Tables Vol C Tables 4.2.6.8 and 6.1.1.4'

loop_
_geom_angle_atom_site_label_1
_geom_angle_atom_site_label_2
_geom_angle_atom_site_label_3
_geom_angle
N1 P1 C2 98.75(7)
N1 P1 C10 112.22(7)
C2 P1 C10 108.16(7)
N1 P1 C6 114.20(7)
C2 P1 C6 110.71(7)
C10 P1 C6 111.91(7)
C14 N1 B1 121.26(12)
C14 N1 P1 124.38(10)
B1 N1 P1 113.43(10)
C18 C17 C16 118.95(15)
C18 C17 H1 120.5
C16 C17 H1 120.5
C17 C18 C19 120.71(15)
C17 C18 H11 119.6
C19 C18 H11 119.6
C14 C19 C18 121.08(15)
C14 C19 H8 119.5
C18 C19 H8 119.5
C19 C14 C15 117.47(14)
C19 C14 N1 122.74(13)
C15 C14 N1 119.75(13)
C1 C2 C3 115.07(13)
C1 C2 P1 103.53(10)
C3 C2 P1 119.68(11)
C1 C2 H32 105.8
C3 C2 H32 105.8
P1 C2 H32 105.8
C4 C3 C2 113.43(13)
C4 C3 H7 108.9
C2 C3 H7 108.9
C4 C3 H33 108.9
C2 C3 H33 108.9
H7 C3 H33 107.7
C5 C4 C3 113.78(14)
C5 C4 H6 108.8
C3 C4 H6 108.8
C5 C4 H5 108.8
C3 C4 H5 108.8
H6 C4 H5 107.7
C4 C5 H3 109.5
C4 C5 H2 109.5
H3 C5 H2 109.5
C4 C5 H4 109.5
H3 C5 H4 109.5
H2 C5 H4 109.5
C2 C1 B1 111.38(12)
C2 C1 H31 109.4
B1 C1 H31 109.4
C2 C1 H30 109.4
B1 C1 H30 109.4
H31 C1 H30 108.0
C27 C26 C31 112.27(14)
C27 C26 B1 130.16(13)
C31 C26 B1 117.33(13)
F1 C31 C30 115.47(14)
F1 C31 C26 119.19(14)
C30 C31 C26 125.34(15)
F5 C30 C29 119.98(14)
F5 C30 C31 120.71(15)
C29 C30 C31 119.30(15)
F2 C29 C28 120.96(15)
F2 C29 C30 120.34(15)
C28 C29 C30 118.70(15)
F3 C28 C29 119.72(14)
F3 C28 C27 120.61(14)
C29 C28 C27 119.67(15)
F4 C27 C28 114.44(14)
F4 C27 C26 120.87(13)
C28 C27 C26 124.68(14)
C17 C16 C15 120.29(16)
C17 C16 H10 119.9
C15 C16 H10 119.9
C16 C15 C14 121.48(15)
C16 C15 H9 119.3
C14 C15 H9 119.3
C9 C6 C8 107.90(14)
C9 C6 C7 106.25(14)
C8 C6 C7 109.05(14)
C9 C6 P1 113.05(11)
C8 C6 P1 112.18(12)
C7 C6 P1 108.19(11)
C6 C8 H12 109.5
C6 C8 H13 109.5
H12 C8 H13 109.5
C6 C8 H14 109.5
H12 C8 H14 109.5
H13 C8 H14 109.5
C6 C9 H16 109.5
C6 C9 H17 109.5
H16 C9 H17 109.5
C6 C9 H15 109.5
H16 C9 H15 109.5
H17 C9 H15 109.5
C6 C7 H19 109.5
C6 C7 H18 109.5
H19 C7 H18 109.5
C6 C7 H20 109.5
H19 C7 H20 109.5
H18 C7 H20 109.5
C11 C10 C13 106.52(14)
C11 C10 C12 108.68(14)
C13 C10 C12 109.65(14)
C11 C10 P1 109.01(11)
C13 C10 P1 110.56(11)
C12 C10 P1 112.24(12)
C10 C12 H22 109.5
C10 C12 H21 109.5
H22 C12 H21 109.5
C10 C12 H23 109.5
H22 C12 H23 109.5
H21 C12 H23 109.5
C10 C13 H25 109.5
C10 C13 H24 109.5
H25 C13 H24 109.5
C10 C13 H26 109.5
H25 C13 H26 109.5
H24 C13 H26 109.5
C10 C11 H27 109.5
C10 C11 H29 109.5
H27 C11 H29 109.5
C10 C11 H28 109.5
H27 C11 H28 109.5
H29 C11 H28 109.5
C21 C20 C25 112.37(14)
C21 C20 B1 125.01(13)
C25 C20 B1 122.62(13)
F10 C25 C24 114.61(14)
F10 C25 C20 120.25(14)
C24 C25 C20 125.12(15)
F9 C24 C23 119.68(15)
F9 C24 C25 120.92(15)
C23 C24 C25 119.39(15)
F8 C23 C22 120.41(16)
F8 C23 C24 120.78(16)
C22 C23 C24 118.81(15)
F7 C22 C23 120.06(15)
F7 C22 C21 120.52(15)
C23 C22 C21 119.42(15)
F6 C21 C22 114.32(13)
F6 C21 C20 120.78(13)
C22 C21 C20 124.89(15)
N1 B1 C1 103.88(12)
N1 B1 C26 115.77(12)
C1 B1 C26 105.78(12)
N1 B1 C20 109.58(12)
C1 B1 C20 114.42(12)
C26 B1 C20 107.57(12)

loop_
_geom_bond_atom_site_label_1
_geom_bond_atom_site_label_2
_geom_bond_distance
P1 N1 1.6549(13)
P1 C2 1.8357(15)
P1 C10 1.8728(16)
P1 C6 1.8840(16)
F1 C31 1.3600(18)
F2 C29 1.3449(18)
F3 C28 1.3484(18)
F4 C27 1.3592(17)
F5 C30 1.3520(18)
F6 C21 1.3604(19)
F7 C22 1.3479(18)
F8 C23 1.3445(19)
F9 C24 1.3476(19)
F10 C25 1.3625(18)
N1 C14 1.4575(19)
N1 B1 1.604(2)
C17 C18 1.379(2)
C17 C16 1.384(2)
C17 H1 0.9500
C18 C19 1.393(2)
C18 H11 0.9500
C19 C14 1.388(2)
C19 H8 0.9500
C14 C15 1.395(2)
C2 C1 1.539(2)
C2 C3 1.546(2)
C2 H32 1.0000
C3 C4 1.533(2)
C3 H7 0.9900
C3 H33 0.9900
C4 C5 1.511(2)
C4 H6 0.9900
C4 H5 0.9900
C5 H3 0.9800
C5 H2 0.9800
C5 H4 0.9800
C1 B1 1.639(2)
C1 H31 0.9900
C1 H30 0.9900
C26 C27 1.385(2)
C26 C31 1.392(2)
C26 B1 1.664(2)
C31 C30 1.375(2)
C30 C29 1.373(2)
C29 C28 1.372(2)
C28 C27 1.385(2)
C16 C15 1.387(2)
C16 H10 0.9500
C15 H9 0.9500
C6 C9 1.541(2)
C6 C8 1.541(2)
C6 C7 1.543(2)
C8 H12 0.9800
C8 H13 0.9800
C8 H14 0.9800
C9 H16 0.9800
C9 H17 0.9800
C9 H15 0.9800
C7 H19 0.9800
C7 H18 0.9800
C7 H20 0.9800
C10 C11 1.537(2)
C10 C13 1.540(2)
C10 C12 1.542(2)
C12 H22 0.9800
C12 H21 0.9800
C12 H23 0.9800
C13 H25 0.9800
C13 H24 0.9800
C13 H26 0.9800
C11 H27 0.9800
C11 H29 0.9800
C11 H28 0.9800
C20 C21 1.388(2)
C20 C25 1.390(2)
C20 B1 1.673(2)
C25 C24 1.377(2)
C24 C23 1.376(3)
C23 C22 1.372(3)
C22 C21 1.384(2)

loop_
_geom_torsion_atom_site_label_1
_geom_torsion_atom_site_label_2
_geom_torsion_atom_site_label_3
_geom_torsion_atom_site_label_4
_geom_torsion
C2 P1 N1 C14 -154.85(12)
C10 P1 N1 C14 -41.05(14)
C6 P1 N1 C14 87.67(13)
C2 P1 N1 B1 14.18(11)
C10 P1 N1 B1 127.98(10)
C6 P1 N1 B1 -103.30(11)
C16 C17 C18 C19 -0.5(3)
C17 C18 C19 C14 1.5(3)
C18 C19 C14 C15 -1.1(2)
C18 C19 C14 N1 -178.88(14)
B1 N1 C14 C19 113.37(16)
P1 N1 C14 C19 -78.42(17)
B1 N1 C14 C15 -64.37(19)
P1 N1 C14 C15 103.84(15)
N1 P1 C2 C1 -26.44(11)
C10 P1 C2 C1 -143.39(10)
C6 P1 C2 C1 93.67(11)
N1 P1 C2 C3 -156.13(12)
C10 P1 C2 C3 86.92(14)
C6 P1 C2 C3 -36.02(15)
C1 C2 C3 C4 53.68(19)
P1 C2 C3 C4 178.00(12)
C2 C3 C4 C5 63.22(19)
C3 C2 C1 B1 163.29(13)
P1 C2 C1 B1 30.85(14)
C27 C26 C31 F1 -178.62(13)
B1 C26 C31 F1 -3.6(2)
C27 C26 C31 C30 1.8(2)
B1 C26 C31 C30 176.83(15)
F1 C31 C30 F5 -1.0(2)
C26 C31 C30 F5 178.64(14)
F1 C31 C30 C29 178.47(14)
C26 C31 C30 C29 -1.9(3)
F5 C30 C29 F2 0.4(2)
C31 C30 C29 F2 -179.10(14)
F5 C30 C29 C28 179.78(14)
C31 C30 C29 C28 0.3(2)
F2 C29 C28 F3 0.6(2)
C30 C29 C28 F3 -178.82(14)
F2 C29 C28 C27 -179.45(14)
C30 C29 C28 C27 1.1(2)
F3 C28 C27 F4 -0.5(2)
C29 C28 C27 F4 179.52(14)
F3 C28 C27 C26 178.72(14)
C29 C28 C27 C26 -1.2(3)
C31 C26 C27 F4 179.02(13)
B1 C26 C27 F4 4.8(2)
C31 C26 C27 C28 -0.2(2)
B1 C26 C27 C28 -174.44(15)
C18 C17 C16 C15 -0.8(3)
C17 C16 C15 C14 1.2(3)
C19 C14 C15 C16 -0.2(2)
N1 C14 C15 C16 177.64(14)
N1 P1 C6 C9 -53.63(14)
C2 P1 C6 C9 -164.01(12)
C10 P1 C6 C9 75.25(14)
N1 P1 C6 C8 -175.92(11)
C2 P1 C6 C8 73.70(13)
C10 P1 C6 C8 -47.04(14)
N1 P1 C6 C7 63.75(13)
C2 P1 C6 C7 -46.63(13)
C10 P1 C6 C7 -167.37(11)
N1 P1 C10 C11 -41.30(13)
C2 P1 C10 C11 66.57(13)
C6 P1 C10 C11 -171.22(11)
N1 P1 C10 C13 -158.07(11)
C2 P1 C10 C13 -50.19(14)
C6 P1 C10 C13 72.02(14)
N1 P1 C10 C12 79.15(13)
C2 P1 C10 C12 -172.97(12)
C6 P1 C10 C12 -50.76(14)
C21 C20 C25 F10 -178.37(13)
B1 C20 C25 F10 1.1(2)
C21 C20 C25 C24 -0.2(2)
B1 C20 C25 C24 179.33(15)
F10 C25 C24 F9 -1.3(2)
C20 C25 C24 F9 -179.57(15)
F10 C25 C24 C23 178.70(14)
C20 C25 C24 C23 0.4(3)
F9 C24 C23 F8 -0.4(2)
C25 C24 C23 F8 179.56(15)
F9 C24 C23 C22 179.90(15)
C25 C24 C23 C22 -0.1(3)
F8 C23 C22 F7 0.2(3)
C24 C23 C22 F7 179.86(15)
F8 C23 C22 C21 179.91(14)
C24 C23 C22 C21 -0.4(3)
F7 C22 C21 F6 1.6(2)
C23 C22 C21 F6 -178.11(14)
F7 C22 C21 C20 -179.59(14)
C23 C22 C21 C20 0.7(3)
C25 C20 C21 F6 178.37(13)
B1 C20 C21 F6 -1.1(2)
C25 C20 C21 C22 -0.4(2)
B1 C20 C21 C22 -179.89(14)
C14 N1 B1 C1 171.73(12)
P1 N1 B1 C1 2.32(14)
C14 N1 B1 C26 -72.78(17)
P1 N1 B1 C26 117.81(12)
C14 N1 B1 C20 49.05(17)
P1 N1 B1 C20 -120.36(11)
C2 C1 B1 N1 -22.32(16)
C2 C1 B1 C26 -144.67(12)
C2 C1 B1 C20 97.11(15)
C27 C26 B1 N1 -9.4(2)
C31 C26 B1 N1 176.53(13)
C27 C26 B1 C1 104.96(18)
C31 C26 B1 C1 -69.06(16)
C27 C26 B1 C20 -132.35(16)
C31 C26 B1 C20 53.63(17)
C21 C20 B1 N1 90.41(17)
C25 C20 B1 N1 -89.04(17)
C21 C20 B1 C1 -25.8(2)
C25 C20 B1 C1 154.78(14)
C21 C20 B1 C26 -142.96(14)
C25 C20 B1 C26 37.58(19)
